data_7013866
loop_
_publ_author_name
'Marvelli, Lorenza'
'Mantovani, Nicoletta'
'Marchi, Andrea'
'Rossi, Roberto'
'Brugnati, Michele'
'Peruzzini, Maurizio'
'Barbaro, Pierluigi'
'de los Rios, Isaac'
'Bertolasi, Valerio'

_publ_section_title
;
 Synthesis, characterisation and molecular structure of Re(III)
 2-oxacyclocarbenes stabilised by a benzoyldiazenido ligand.
;
_journal_issue 5
_journal_name_full 'Dalton transactions (Cambridge, England : 2003)'
_journal_page_first 713
_journal_page_last 722
_journal_paper_doi 10.1039/b315693a
_journal_year 2004
_chemical_formula_moiety 'C47 H41 Cl2 N2 O2 P2 Re, C H2 Cl2'
_chemical_formula_sum 'C48 H43 Cl4 N2 O2 P2 Re'
_chemical_formula_weight 1069.78
_chemical_name_systematic
;
?
;
_space_group_IT_number 14
_symmetry_cell_setting monoclinic
_symmetry_space_group_name_Hall '-P 2yn'
_symmetry_space_group_name_H-M 'P 1 21/n 1'
_atom_sites_solution_hydrogens geom
_atom_sites_solution_primary direct
_atom_sites_solution_secondary difmap
_audit_creation_method SHELXL-97
_cell_angle_alpha 90.00
_cell_angle_beta 100.177(1)
_cell_angle_gamma 90.00
_cell_formula_units_Z 4
_cell_length_a 11.4338(2)
_cell_length_b 25.3055(7)
_cell_length_c 16.0016(4)
_cell_measurement_reflns_used 34650
_cell_measurement_temperature 295
_cell_measurement_theta_max 28.00
_cell_measurement_theta_min 2.60
_cell_volume 4557.03(19)
_computing_cell_refinement 'Denzo-SMN (Otwinowski & Minor, 1997)'
_computing_data_collection 'Kappa CCD server software (Nonius, 1997)'
_computing_data_reduction 'Denzo-SMN (Otwinowski & Minor, 1997)'
_computing_molecular_graphics 'ORTEPII (Johnson, 1976)'
_computing_publication_material
;
SHELXL-97 (Sheldrick, 1997); PARST (Nardelli, 1995)
;
_computing_structure_refinement 'SHELXL-97 (Sheldrick, 1997)'
_computing_structure_solution 'SIR92 (Altomare et al., 1994)'
_diffrn_ambient_temperature 295
_diffrn_measured_fraction_theta_full 0.971
_diffrn_measured_fraction_theta_max 0.971
_diffrn_measurement_device_type 'Nonius Kappa CCD'
_diffrn_measurement_method '\f scans and \w scans'
_diffrn_radiation_monochromator graphite
_diffrn_radiation_source 'fine-focus sealed tube'
_diffrn_radiation_type MoK\a
_diffrn_radiation_wavelength 0.71070
_diffrn_reflns_av_R_equivalents 0.072
_diffrn_reflns_av_sigmaI/netI 0.0676
_diffrn_reflns_limit_h_max 15
_diffrn_reflns_limit_h_min -15
_diffrn_reflns_limit_k_max 33
_diffrn_reflns_limit_k_min -33
_diffrn_reflns_limit_l_max 20
_diffrn_reflns_limit_l_min -21
_diffrn_reflns_number 34650
_diffrn_reflns_theta_full 28.00
_diffrn_reflns_theta_max 28.00
_diffrn_reflns_theta_min 2.60
_exptl_absorpt_coefficient_mu 3.012
_exptl_absorpt_correction_T_max 0.715
_exptl_absorpt_correction_T_min 0.674
_exptl_absorpt_correction_type empirical
_exptl_absorpt_process_details
;
SORTAV (R.H. Blessing, Acta Crystallogr., 1995, A51, 33)
;
_exptl_crystal_colour orange
_exptl_crystal_density_diffrn 1.559
_exptl_crystal_density_method 'not measured'
_exptl_crystal_description prism
_exptl_crystal_F_000 2136
_exptl_crystal_size_max 0.19
_exptl_crystal_size_mid 0.12
_exptl_crystal_size_min 0.12
_refine_diff_density_max 1.437
_refine_diff_density_min -1.108
_refine_diff_density_rms 0.113
_refine_ls_extinction_method none
_refine_ls_goodness_of_fit_ref 1.104
_refine_ls_hydrogen_treatment constr
_refine_ls_matrix_type full
_refine_ls_number_parameters 532
_refine_ls_number_reflns 10669
_refine_ls_number_restraints 0
_refine_ls_restrained_S_all 1.104
_refine_ls_R_factor_all 0.0803
_refine_ls_R_factor_gt 0.0441
_refine_ls_shift/su_max 0.005
_refine_ls_shift/su_mean 0.000
_refine_ls_structure_factor_coef Fsqd
_refine_ls_weighting_details 'calc w=1/[\s^2^(Fo^2^)+(0.0239P)^2^+9.7439P] where P=(Fo^2^+2Fc^2^)/3'
_refine_ls_weighting_scheme calc
_refine_ls_wR_factor_gt 0.0819
_refine_ls_wR_factor_ref 0.0971
_reflns_number_gt 7836
_reflns_number_total 10669
_reflns_threshold_expression I>2sigma(I)
_cod_data_source_file b315693a.txt
_cod_data_source_block (2)
_cod_depositor_comments
;
The following automatic conversions were performed:
'_symmetry_cell_setting' value 'Monoclinic' changed to 'monoclinic'
according to '/home/saulius/struct/CIF-dictionaries/cif_core.dic'
dictionary named 'cif_core.dic' version 2.4.1 from 2010-06-29.

Automatic conversion script
Id: cif_fix_enum 1527 2010-12-29 10:47:43Z saulius 
;
_cod_original_cell_volume 4557.0(2)
_cod_original_sg_symbol_H-M 'P 21/n'
_cod_database_code 7013866

loop_
_symmetry_equiv_pos_as_xyz
'x, y, z'
'-x+1/2, y+1/2, -z+1/2'
'-x, -y, -z'
'x-1/2, -y-1/2, z-1/2'

loop_
_atom_site_label
_atom_site_type_symbol
_atom_site_fract_x
_atom_site_fract_y
_atom_site_fract_z
_atom_site_U_iso_or_equiv
_atom_site_adp_type
_atom_site_occupancy
_atom_site_symmetry_multiplicity
_atom_site_calc_flag
_atom_site_refinement_flags
_atom_site_disorder_assembly
_atom_site_disorder_group
Re1 Re 0.158872(16) 0.159119(8) 0.243194(12) 0.02974(7) Uani 1 1 d . . .
Cl1 Cl -0.04159(10) 0.12030(6) 0.18737(8) 0.0424(3) Uani 1 1 d . . .
Cl2 Cl 0.14389(13) 0.20323(6) 0.10739(8) 0.0499(4) Uani 1 1 d . . .
P1 P 0.25643(11) 0.08662(6) 0.17522(8) 0.0326(3) Uani 1 1 d . . .
P2 P 0.04787(11) 0.23271(6) 0.29632(8) 0.0322(3) Uani 1 1 d . . .
O1 O 0.3721(3) 0.07575(17) 0.4263(2) 0.0531(11) Uani 1 1 d . . .
O2 O 0.3757(3) 0.18995(17) 0.3575(2) 0.0521(10) Uani 1 1 d . . .
N1 N 0.1741(3) 0.12434(17) 0.3392(2) 0.0327(9) Uani 1 1 d . . .
N2 N 0.1717(4) 0.09724(19) 0.4035(3) 0.0417(11) Uani 1 1 d . . .
C1 C 0.2756(5) 0.0713(2) 0.4457(3) 0.0414(13) Uani 1 1 d . . .
C2 C 0.2504(5) 0.0382(2) 0.5169(3) 0.0416(13) Uani 1 1 d . . .
C3 C 0.1414(6) 0.0369(3) 0.5422(4) 0.068(2) Uani 1 1 d . . .
H3 H 0.0800 0.0580 0.5146 0.081 Uiso 1 1 calc R . .
C4 C 0.1220(8) 0.0047(3) 0.6083(5) 0.087(3) Uani 1 1 d . . .
H4 H 0.0477 0.0041 0.6245 0.104 Uiso 1 1 calc R . .
C5 C 0.2105(8) -0.0260(3) 0.6494(4) 0.081(2) Uani 1 1 d . . .
H5 H 0.1983 -0.0467 0.6950 0.098 Uiso 1 1 calc R . .
C6 C 0.3191(7) -0.0263(3) 0.6233(5) 0.096(3) Uani 1 1 d . . .
H6 H 0.3795 -0.0483 0.6500 0.115 Uiso 1 1 calc R . .
C7 C 0.3380(5) 0.0058(3) 0.5578(4) 0.069(2) Uani 1 1 d . . .
H7 H 0.4118 0.0056 0.5410 0.082 Uiso 1 1 calc R . .
C8 C 0.3108(4) 0.1978(2) 0.2809(3) 0.0403(13) Uani 1 1 d . . .
C9 C 0.4830(5) 0.2233(3) 0.3749(5) 0.075(2) Uani 1 1 d . . .
H91 H 0.5539 0.2023 0.3744 0.090 Uiso 1 1 calc R . .
H92 H 0.4894 0.2405 0.4297 0.090 Uiso 1 1 calc R . .
C10 C 0.4670(7) 0.2627(4) 0.3054(5) 0.092(3) Uani 1 1 d . . .
H011 H 0.5402 0.2673 0.2836 0.110 Uiso 1 1 calc R . .
H102 H 0.4434 0.2965 0.3255 0.110 Uiso 1 1 calc R . .
C11 C 0.3698(5) 0.2406(3) 0.2370(4) 0.0573(17) Uani 1 1 d . . .
H111 H 0.3131 0.2679 0.2151 0.069 Uiso 1 1 calc R . .
H112 H 0.4034 0.2260 0.1904 0.069 Uiso 1 1 calc R . .
C12 C 0.1928(4) 0.0593(2) 0.0707(3) 0.0372(12) Uani 1 1 d . . .
C13 C 0.0937(5) 0.0792(3) 0.0199(3) 0.0492(15) Uani 1 1 d . . .
H13 H 0.0547 0.1083 0.0375 0.059 Uiso 1 1 calc R . .
C14 C 0.0511(5) 0.0556(3) -0.0586(4) 0.0637(19) Uani 1 1 d . . .
H14 H -0.0158 0.0694 -0.0932 0.076 Uiso 1 1 calc R . .
C15 C 0.1061(6) 0.0126(3) -0.0853(4) 0.0629(19) Uani 1 1 d . . .
H15 H 0.0768 -0.0029 -0.1375 0.076 Uiso 1 1 calc R . .
C16 C 0.2051(6) -0.0075(3) -0.0345(4) 0.0614(18) Uani 1 1 d . . .
H16 H 0.2429 -0.0368 -0.0525 0.074 Uiso 1 1 calc R . .
C17 C 0.2493(5) 0.0151(2) 0.0430(4) 0.0524(15) Uani 1 1 d . . .
H17 H 0.3166 0.0011 0.0769 0.063 Uiso 1 1 calc R . .
C18 C 0.4062(4) 0.1057(2) 0.1623(3) 0.0346(12) Uani 1 1 d . . .
C19 C 0.4928(4) 0.1141(2) 0.2340(4) 0.0437(13) Uani 1 1 d . . .
H19 H 0.4751 0.1083 0.2878 0.052 Uiso 1 1 calc R . .
C20 C 0.6054(5) 0.1311(2) 0.2254(4) 0.0522(16) Uani 1 1 d . . .
H20 H 0.6633 0.1364 0.2733 0.063 Uiso 1 1 calc R . .
C21 C 0.6311(5) 0.1402(3) 0.1458(5) 0.0623(18) Uani 1 1 d . . .
H21 H 0.7066 0.1516 0.1401 0.075 Uiso 1 1 calc R . .
C22 C 0.5460(5) 0.1326(3) 0.0749(4) 0.0611(18) Uani 1 1 d . . .
H22 H 0.5639 0.1391 0.0213 0.073 Uiso 1 1 calc R . .
C23 C 0.4337(5) 0.1154(3) 0.0830(4) 0.0486(15) Uani 1 1 d . . .
H23 H 0.3763 0.1103 0.0347 0.058 Uiso 1 1 calc R . .
C24 C 0.2725(5) 0.0263(2) 0.2391(3) 0.0413(13) Uani 1 1 d . . .
C25 C 0.1724(5) 0.0064(2) 0.2651(4) 0.0492(15) Uani 1 1 d . . .
H25 H 0.1007 0.0245 0.2515 0.059 Uiso 1 1 calc R . .
C26 C 0.1774(7) -0.0403(3) 0.3114(4) 0.0679(19) Uani 1 1 d . . .
H26 H 0.1089 -0.0539 0.3270 0.081 Uiso 1 1 calc R . .
C27 C 0.2838(7) -0.0663(3) 0.3339(4) 0.0681(19) Uani 1 1 d . . .
H27 H 0.2874 -0.0970 0.3661 0.082 Uiso 1 1 calc R . .
C28 C 0.3842(6) -0.0473(3) 0.3095(4) 0.0631(18) Uani 1 1 d . . .
H28 H 0.4562 -0.0649 0.3248 0.076 Uiso 1 1 calc R . .
C29 C 0.3776(5) -0.0010(2) 0.2611(4) 0.0494(15) Uani 1 1 d . . .
H29 H 0.4456 0.0117 0.2434 0.059 Uiso 1 1 calc R . .
C30 C 0.1444(4) 0.2835(2) 0.3542(3) 0.0347(12) Uani 1 1 d . . .
C31 C 0.1493(5) 0.3360(2) 0.3313(4) 0.0467(14) Uani 1 1 d . . .
H31 H 0.1013 0.3483 0.2822 0.056 Uiso 1 1 calc R . .
C32 C 0.2261(6) 0.3704(3) 0.3819(4) 0.0594(17) Uani 1 1 d . . .
H32 H 0.2298 0.4056 0.3656 0.071 Uiso 1 1 calc R . .
C33 C 0.2967(5) 0.3533(3) 0.4556(4) 0.0522(16) Uani 1 1 d . . .
H33 H 0.3472 0.3767 0.4893 0.063 Uiso 1 1 calc R . .
C34 C 0.2913(5) 0.3013(3) 0.4786(4) 0.0506(15) Uani 1 1 d . . .
H34 H 0.3385 0.2892 0.5283 0.061 Uiso 1 1 calc R . .
C35 C 0.2163(5) 0.2667(2) 0.4283(3) 0.0455(14) Uani 1 1 d . . .
H35 H 0.2139 0.2315 0.4444 0.055 Uiso 1 1 calc R . .
C36 C -0.0579(4) 0.2674(2) 0.2161(3) 0.0361(12) Uani 1 1 d . . .
C37 C -0.1792(5) 0.2604(2) 0.2113(4) 0.0498(15) Uani 1 1 d . . .
H37 H -0.2068 0.2377 0.2492 0.060 Uiso 1 1 calc R . .
C38 C -0.2597(6) 0.2868(3) 0.1510(5) 0.068(2) Uani 1 1 d . . .
H38 H -0.3408 0.2814 0.1478 0.082 Uiso 1 1 calc R . .
C39 C -0.2193(7) 0.3208(3) 0.0959(4) 0.075(2) Uani 1 1 d . . .
H39 H -0.2738 0.3398 0.0573 0.090 Uiso 1 1 calc R . .
C40 C -0.1006(7) 0.3273(3) 0.0967(4) 0.0599(18) Uani 1 1 d . . .
H40 H -0.0744 0.3498 0.0579 0.072 Uiso 1 1 calc R . .
C41 C -0.0186(5) 0.2999(2) 0.1567(3) 0.0503(15) Uani 1 1 d . . .
H41 H 0.0623 0.3034 0.1567 0.060 Uiso 1 1 calc R . .
C42 C -0.0411(4) 0.2151(2) 0.3766(3) 0.0373(12) Uani 1 1 d . . .
C43 C -0.0740(5) 0.1636(2) 0.3908(3) 0.0420(13) Uani 1 1 d . . .
H43 H -0.0504 0.1360 0.3592 0.050 Uiso 1 1 calc R . .
C44 C -0.1421(6) 0.1536(3) 0.4524(4) 0.0629(18) Uani 1 1 d . . .
H44 H -0.1624 0.1189 0.4630 0.075 Uiso 1 1 calc R . .
C45 C -0.1802(7) 0.1939(3) 0.4981(4) 0.078(2) Uani 1 1 d . . .
H45 H -0.2269 0.1865 0.5387 0.093 Uiso 1 1 calc R . .
C46 C -0.1495(7) 0.2453(3) 0.4842(5) 0.082(2) Uani 1 1 d . . .
H46 H -0.1751 0.2729 0.5150 0.098 Uiso 1 1 calc R . .
C47 C -0.0797(6) 0.2551(3) 0.4234(4) 0.0638(18) Uani 1 1 d . . .
H47 H -0.0583 0.2898 0.4139 0.077 Uiso 1 1 calc R . .
C48 C 0.2946(15) 0.0989(8) 0.7970(14) 0.275(13) Uani 1 1 d . . .
H481 H 0.3282 0.1216 0.7585 0.330 Uiso 1 1 calc R . .
H482 H 0.2526 0.0713 0.7617 0.330 Uiso 1 1 calc R . .
Cl3 Cl 0.4039(4) 0.0702(3) 0.8488(3) 0.251(3) Uani 1 1 d . . .
Cl4 Cl 0.2003(8) 0.1307(3) 0.8223(7) 0.478(9) Uani 1 1 d . . .

loop_
_atom_site_aniso_label
_atom_site_aniso_U_11
_atom_site_aniso_U_22
_atom_site_aniso_U_33
_atom_site_aniso_U_23
_atom_site_aniso_U_13
_atom_site_aniso_U_12
Re1 0.03020(10) 0.03139(12) 0.02760(10) 0.00078(10) 0.00500(7) -0.00109(9)
Cl1 0.0331(6) 0.0526(9) 0.0407(7) -0.0083(6) 0.0041(5) -0.0044(6)
Cl2 0.0626(9) 0.0534(10) 0.0367(7) 0.0121(7) 0.0171(6) 0.0032(7)
P1 0.0304(6) 0.0357(8) 0.0313(7) -0.0021(6) 0.0044(5) -0.0007(5)
P2 0.0371(7) 0.0318(8) 0.0275(7) 0.0016(6) 0.0050(5) -0.0001(6)
O1 0.043(2) 0.063(3) 0.053(2) 0.010(2) 0.0063(18) 0.0012(19)
O2 0.040(2) 0.055(3) 0.058(3) -0.010(2) -0.0031(18) -0.0061(18)
N1 0.034(2) 0.035(3) 0.028(2) -0.0015(19) 0.0025(16) 0.0018(18)
N2 0.043(2) 0.046(3) 0.036(3) 0.009(2) 0.0048(19) 0.005(2)
C1 0.047(3) 0.040(4) 0.035(3) 0.000(2) 0.001(2) 0.001(3)
C2 0.048(3) 0.039(4) 0.034(3) 0.004(2) -0.004(2) -0.001(2)
C3 0.073(4) 0.072(5) 0.063(4) 0.027(4) 0.023(3) 0.019(4)
C4 0.102(6) 0.083(6) 0.087(6) 0.031(5) 0.049(5) 0.009(5)
C5 0.107(6) 0.075(6) 0.057(4) 0.031(4) 0.001(4) -0.019(5)
C6 0.078(5) 0.091(7) 0.105(6) 0.061(5) -0.019(5) -0.003(5)
C7 0.048(4) 0.079(6) 0.072(5) 0.031(4) -0.007(3) -0.004(3)
C8 0.038(3) 0.040(4) 0.045(3) -0.006(3) 0.012(2) 0.002(2)
C9 0.038(3) 0.079(6) 0.102(6) -0.036(5) -0.002(3) -0.016(3)
C10 0.077(5) 0.092(7) 0.111(7) -0.016(6) 0.028(5) -0.050(5)
C11 0.051(3) 0.050(4) 0.074(4) -0.005(3) 0.020(3) -0.020(3)
C12 0.040(3) 0.041(3) 0.032(3) -0.005(2) 0.010(2) -0.010(2)
C13 0.038(3) 0.069(5) 0.039(3) -0.010(3) 0.003(2) 0.003(3)
C14 0.050(4) 0.099(6) 0.038(3) -0.011(4) -0.002(3) -0.013(4)
C15 0.072(4) 0.077(6) 0.042(4) -0.020(4) 0.014(3) -0.022(4)
C16 0.082(5) 0.050(4) 0.056(4) -0.013(3) 0.022(3) -0.009(3)
C17 0.069(4) 0.039(4) 0.047(4) -0.007(3) 0.004(3) 0.003(3)
C18 0.030(2) 0.035(3) 0.039(3) 0.000(2) 0.008(2) 0.001(2)
C19 0.041(3) 0.044(4) 0.044(3) -0.004(3) 0.001(2) -0.004(2)
C20 0.033(3) 0.048(4) 0.069(4) 0.003(3) -0.009(3) -0.003(3)
C21 0.039(3) 0.060(5) 0.089(5) 0.015(4) 0.015(3) -0.002(3)
C22 0.045(3) 0.082(5) 0.060(4) 0.016(4) 0.019(3) -0.003(3)
C23 0.040(3) 0.061(4) 0.046(3) 0.002(3) 0.011(2) -0.003(3)
C24 0.060(3) 0.033(3) 0.031(3) -0.004(2) 0.008(2) 0.003(3)
C25 0.057(4) 0.041(4) 0.053(4) 0.000(3) 0.018(3) 0.000(3)
C26 0.087(5) 0.049(5) 0.073(5) 0.007(4) 0.029(4) -0.011(4)
C27 0.101(6) 0.042(4) 0.064(5) 0.013(3) 0.023(4) 0.006(4)
C28 0.076(5) 0.045(4) 0.065(4) 0.003(3) 0.001(3) 0.013(3)
C29 0.048(3) 0.046(4) 0.054(4) 0.001(3) 0.007(3) -0.004(3)
C30 0.039(3) 0.035(3) 0.031(3) -0.001(2) 0.008(2) 0.002(2)
C31 0.054(3) 0.033(3) 0.049(3) -0.001(3) -0.003(3) -0.002(3)
C32 0.071(4) 0.037(4) 0.067(4) -0.005(3) 0.002(3) -0.007(3)
C33 0.048(3) 0.053(5) 0.054(4) -0.016(3) 0.003(3) -0.009(3)
C34 0.046(3) 0.057(4) 0.044(3) -0.004(3) -0.003(3) 0.005(3)
C35 0.056(3) 0.038(4) 0.039(3) 0.001(3) 0.001(2) -0.003(3)
C36 0.046(3) 0.030(3) 0.030(3) -0.001(2) 0.000(2) 0.002(2)
C37 0.050(3) 0.051(4) 0.044(3) -0.002(3) -0.003(3) 0.007(3)
C38 0.055(4) 0.070(5) 0.070(5) -0.008(4) -0.016(3) 0.021(4)
C39 0.103(6) 0.058(5) 0.049(4) -0.004(4) -0.026(4) 0.026(4)
C40 0.090(5) 0.041(4) 0.043(4) 0.005(3) -0.005(3) 0.008(3)
C41 0.062(4) 0.046(4) 0.042(3) 0.002(3) 0.005(3) 0.003(3)
C42 0.043(3) 0.039(3) 0.032(3) -0.002(2) 0.011(2) 0.002(2)
C43 0.048(3) 0.039(4) 0.042(3) 0.001(3) 0.016(2) 0.001(3)
C44 0.076(4) 0.062(5) 0.058(4) -0.001(4) 0.032(3) -0.018(4)
C45 0.094(5) 0.091(7) 0.062(5) -0.013(4) 0.054(4) -0.021(5)
C46 0.113(6) 0.072(6) 0.079(5) -0.026(4) 0.067(5) -0.012(5)
C47 0.087(5) 0.045(4) 0.071(5) -0.009(3) 0.044(4) -0.005(3)
C48 0.148(14) 0.28(3) 0.36(3) 0.20(2) -0.052(16) -0.001(14)
Cl3 0.191(4) 0.382(8) 0.206(5) -0.082(5) 0.110(4) -0.071(5)
Cl4 0.483(12) 0.276(8) 0.815(19) 0.345(11) 0.499(14) 0.189(8)

loop_
_atom_type_symbol
_atom_type_description
_atom_type_scat_dispersion_real
_atom_type_scat_dispersion_imag
_atom_type_scat_source
Re Re -1.0185 7.2310 'International Tables Vol C Tables 4.2.6.8 and 6.1.1.4'
Cl Cl 0.1484 0.1585 'International Tables Vol C Tables 4.2.6.8 and 6.1.1.4'
P P 0.1023 0.0942 'International Tables Vol C Tables 4.2.6.8 and 6.1.1.4'
N N 0.0061 0.0033 'International Tables Vol C Tables 4.2.6.8 and 6.1.1.4'
O O 0.0106 0.0060 'International Tables Vol C Tables 4.2.6.8 and 6.1.1.4'
C C 0.0033 0.0016 'International Tables Vol C Tables 4.2.6.8 and 6.1.1.4'
H H 0.0000 0.0000 'International Tables Vol C Tables 4.2.6.8 and 6.1.1.4'

loop_
_geom_angle_atom_site_label_1
_geom_angle_atom_site_label_2
_geom_angle_atom_site_label_3
_geom_angle
_geom_angle_site_symmetry_1
_geom_angle_site_symmetry_3
_geom_angle_publ_flag
N1 Re1 C8 92.0(2) . . ?
N1 Re1 Cl2 176.77(14) . . ?
C8 Re1 Cl2 87.97(17) . . ?
N1 Re1 P2 93.11(13) . . ?
C8 Re1 P2 89.92(15) . . ?
Cl2 Re1 P2 90.12(5) . . ?
N1 Re1 P1 91.71(14) . . ?
C8 Re1 P1 93.47(15) . . ?
Cl2 Re1 P1 85.06(5) . . ?
P2 Re1 P1 174.00(4) . . ?
N1 Re1 Cl1 93.35(13) . . ?
C8 Re1 Cl1 173.26(17) . . ?
Cl2 Re1 Cl1 86.89(5) . . ?
P2 Re1 Cl1 85.73(4) . . ?
P1 Re1 Cl1 90.43(4) . . ?
C18 P1 C24 106.3(2) . . ?
C18 P1 C12 103.0(2) . . ?
C24 P1 C12 100.3(2) . . ?
C18 P1 Re1 110.84(18) . . ?
C24 P1 Re1 112.26(17) . . ?
C12 P1 Re1 122.55(18) . . ?
C36 P2 C42 103.3(2) . . ?
C36 P2 C30 106.4(2) . . ?
C42 P2 C30 100.1(2) . . ?
C36 P2 Re1 115.76(17) . . ?
C42 P2 Re1 116.04(18) . . ?
C30 P2 Re1 113.54(16) . . ?
C8 O2 C9 113.5(5) . . ?
N2 N1 Re1 172.4(4) . . ?
N1 N2 C1 120.7(4) . . ?
O1 C1 N2 124.2(5) . . ?
O1 C1 C2 124.2(5) . . ?
N2 C1 C2 111.5(5) . . ?
C7 C2 C3 118.0(6) . . ?
C7 C2 C1 118.7(5) . . ?
C3 C2 C1 123.2(5) . . ?
C2 C3 C4 120.9(6) . . ?
C2 C3 H3 119.5 . . ?
C4 C3 H3 119.5 . . ?
C5 C4 C3 120.2(7) . . ?
C5 C4 H4 119.9 . . ?
C3 C4 H4 119.9 . . ?
C4 C5 C6 119.6(7) . . ?
C4 C5 H5 120.2 . . ?
C6 C5 H5 120.2 . . ?
C7 C6 C5 120.0(7) . . ?
C7 C6 H6 120.0 . . ?
C5 C6 H6 120.0 . . ?
C2 C7 C6 121.2(7) . . ?
C2 C7 H7 119.4 . . ?
C6 C7 H7 119.4 . . ?
O2 C8 C11 108.2(5) . . ?
O2 C8 Re1 121.3(4) . . ?
C11 C8 Re1 130.4(4) . . ?
O2 C9 C10 104.8(5) . . ?
O2 C9 H91 110.8 . . ?
C10 C9 H91 110.8 . . ?
O2 C9 H92 110.8 . . ?
C10 C9 H92 110.8 . . ?
H91 C9 H92 108.9 . . ?
C9 C10 C11 105.7(6) . . ?
C9 C10 H011 110.6 . . ?
C11 C10 H011 110.6 . . ?
C9 C10 H102 110.6 . . ?
C11 C10 H102 110.6 . . ?
H011 C10 H102 108.7 . . ?
C8 C11 C10 104.9(5) . . ?
C8 C11 H111 110.8 . . ?
C10 C11 H111 110.8 . . ?
C8 C11 H112 110.8 . . ?
C10 C11 H112 110.8 . . ?
H111 C11 H112 108.8 . . ?
C13 C12 C17 119.0(5) . . ?
C13 C12 P1 123.8(4) . . ?
C17 C12 P1 117.2(4) . . ?
C12 C13 C14 119.8(6) . . ?
C12 C13 H13 120.1 . . ?
C14 C13 H13 120.1 . . ?
C15 C14 C13 121.1(6) . . ?
C15 C14 H14 119.5 . . ?
C13 C14 H14 119.5 . . ?
C14 C15 C16 119.3(6) . . ?
C14 C15 H15 120.3 . . ?
C16 C15 H15 120.3 . . ?
C15 C16 C17 120.8(6) . . ?
C15 C16 H16 119.6 . . ?
C17 C16 H16 119.6 . . ?
C16 C17 C12 120.0(6) . . ?
C16 C17 H17 120.0 . . ?
C12 C17 H17 120.0 . . ?
C23 C18 C19 119.0(5) . . ?
C23 C18 P1 121.4(4) . . ?
C19 C18 P1 119.5(4) . . ?
C20 C19 C18 120.2(5) . . ?
C20 C19 H19 119.9 . . ?
C18 C19 H19 119.9 . . ?
C21 C20 C19 119.8(5) . . ?
C21 C20 H20 120.1 . . ?
C19 C20 H20 120.1 . . ?
C22 C21 C20 120.5(6) . . ?
C22 C21 H21 119.8 . . ?
C20 C21 H21 119.8 . . ?
C21 C22 C23 120.0(6) . . ?
C21 C22 H22 120.0 . . ?
C23 C22 H22 120.0 . . ?
C18 C23 C22 120.5(5) . . ?
C18 C23 H23 119.7 . . ?
C22 C23 H23 119.7 . . ?
C29 C24 C25 118.3(5) . . ?
C29 C24 P1 123.9(4) . . ?
C25 C24 P1 117.7(4) . . ?
C24 C25 C26 120.7(6) . . ?
C24 C25 H25 119.6 . . ?
C26 C25 H25 119.6 . . ?
C27 C26 C25 119.9(6) . . ?
C27 C26 H26 120.0 . . ?
C25 C26 H26 120.0 . . ?
C28 C27 C26 120.5(7) . . ?
C28 C27 H27 119.8 . . ?
C26 C27 H27 119.8 . . ?
C27 C28 C29 119.2(6) . . ?
C27 C28 H28 120.4 . . ?
C29 C28 H28 120.4 . . ?
C24 C29 C28 121.3(6) . . ?
C24 C29 H29 119.3 . . ?
C28 C29 H29 119.3 . . ?
C31 C30 C35 118.5(5) . . ?
C31 C30 P2 126.1(4) . . ?
C35 C30 P2 115.5(4) . . ?
C30 C31 C32 119.9(5) . . ?
C30 C31 H31 120.0 . . ?
C32 C31 H31 120.0 . . ?
C33 C32 C31 121.1(6) . . ?
C33 C32 H32 119.4 . . ?
C31 C32 H32 119.4 . . ?
C34 C33 C32 119.0(5) . . ?
C34 C33 H33 120.5 . . ?
C32 C33 H33 120.5 . . ?
C33 C34 C35 120.3(5) . . ?
C33 C34 H34 119.8 . . ?
C35 C34 H34 119.8 . . ?
C34 C35 C30 121.2(6) . . ?
C34 C35 H35 119.4 . . ?
C30 C35 H35 119.4 . . ?
C37 C36 C41 118.6(5) . . ?
C37 C36 P2 120.6(4) . . ?
C41 C36 P2 120.8(4) . . ?
C38 C37 C36 120.9(6) . . ?
C38 C37 H37 119.6 . . ?
C36 C37 H37 119.6 . . ?
C39 C38 C37 119.6(7) . . ?
C39 C38 H38 120.2 . . ?
C37 C38 H38 120.2 . . ?
C40 C39 C38 121.2(6) . . ?
C40 C39 H39 119.4 . . ?
C38 C39 H39 119.4 . . ?
C39 C40 C41 119.3(6) . . ?
C39 C40 H40 120.4 . . ?
C41 C40 H40 120.4 . . ?
C36 C41 C40 120.3(6) . . ?
C36 C41 H41 119.9 . . ?
C40 C41 H41 119.9 . . ?
C47 C42 C43 118.7(5) . . ?
C47 C42 P2 118.4(4) . . ?
C43 C42 P2 122.9(4) . . ?
C44 C43 C42 119.5(5) . . ?
C44 C43 H43 120.3 . . ?
C42 C43 H43 120.3 . . ?
C45 C44 C43 121.0(6) . . ?
C45 C44 H44 119.5 . . ?
C43 C44 H44 119.5 . . ?
C44 C45 C46 120.3(6) . . ?
C44 C45 H45 119.8 . . ?
C46 C45 H45 119.8 . . ?
C45 C46 C47 118.5(6) . . ?
C45 C46 H46 120.8 . . ?
C47 C46 H46 120.8 . . ?
C42 C47 C46 122.0(6) . . ?
C42 C47 H47 119.0 . . ?
C46 C47 H47 119.0 . . ?
Cl4 C48 Cl3 132.4(18) . . ?
Cl4 C48 H481 104.1 . . ?
Cl3 C48 H481 104.1 . . ?
Cl4 C48 H482 104.1 . . ?
Cl3 C48 H482 104.1 . . ?
H481 C48 H482 105.5 . . ?

loop_
_geom_bond_atom_site_label_1
_geom_bond_atom_site_label_2
_geom_bond_distance
_geom_bond_site_symmetry_2
_geom_bond_publ_flag
Re1 N1 1.752(4) . ?
Re1 C8 1.993(5) . ?
Re1 Cl2 2.4220(13) . ?
Re1 P2 2.4866(14) . ?
Re1 P1 2.4945(13) . ?
Re1 Cl1 2.5086(12) . ?
P1 C18 1.825(5) . ?
P1 C24 1.829(6) . ?
P1 C12 1.837(5) . ?
P2 C36 1.825(5) . ?
P2 C42 1.829(5) . ?
P2 C30 1.836(5) . ?
O1 C1 1.204(6) . ?
O2 C8 1.331(6) . ?
O2 C9 1.474(7) . ?
N1 N2 1.242(5) . ?
N2 C1 1.419(7) . ?
C1 C2 1.483(7) . ?
C2 C7 1.368(8) . ?
C2 C3 1.377(8) . ?
C3 C4 1.384(9) . ?
C3 H3 0.9300 . ?
C4 C5 1.350(10) . ?
C4 H4 0.9300 . ?
C5 C6 1.378(10) . ?
C5 H5 0.9300 . ?
C6 C7 1.373(9) . ?
C6 H6 0.9300 . ?
C7 H7 0.9300 . ?
C8 C11 1.512(8) . ?
C9 C10 1.480(11) . ?
C9 H91 0.9700 . ?
C9 H92 0.9700 . ?
C10 C11 1.521(9) . ?
C10 H011 0.9700 . ?
C10 H102 0.9700 . ?
C11 H111 0.9700 . ?
C11 H112 0.9700 . ?
C12 C13 1.368(7) . ?
C12 C17 1.401(8) . ?
C13 C14 1.398(8) . ?
C13 H13 0.9300 . ?
C14 C15 1.362(9) . ?
C14 H14 0.9300 . ?
C15 C16 1.369(9) . ?
C15 H15 0.9300 . ?
C16 C17 1.379(8) . ?
C16 H16 0.9300 . ?
C17 H17 0.9300 . ?
C18 C23 1.382(7) . ?
C18 C19 1.394(7) . ?
C19 C20 1.386(7) . ?
C19 H19 0.9300 . ?
C20 C21 1.376(8) . ?
C20 H20 0.9300 . ?
C21 C22 1.372(9) . ?
C21 H21 0.9300 . ?
C22 C23 1.384(7) . ?
C22 H22 0.9300 . ?
C23 H23 0.9300 . ?
C24 C29 1.375(8) . ?
C24 C25 1.380(7) . ?
C25 C26 1.390(9) . ?
C25 H25 0.9300 . ?
C26 C27 1.373(9) . ?
C26 H26 0.9300 . ?
C27 C28 1.364(9) . ?
C27 H27 0.9300 . ?
C28 C29 1.399(8) . ?
C28 H28 0.9300 . ?
C29 H29 0.9300 . ?
C30 C31 1.382(7) . ?
C30 C35 1.384(7) . ?
C31 C32 1.390(8) . ?
C31 H31 0.9300 . ?
C32 C33 1.376(8) . ?
C32 H32 0.9300 . ?
C33 C34 1.372(9) . ?
C33 H33 0.9300 . ?
C34 C35 1.380(8) . ?
C34 H34 0.9300 . ?
C35 H35 0.9300 . ?
C36 C37 1.387(7) . ?
C36 C41 1.390(8) . ?
C37 C38 1.381(8) . ?
C37 H37 0.9300 . ?
C38 C39 1.368(10) . ?
C38 H38 0.9300 . ?
C39 C40 1.365(10) . ?
C39 H39 0.9300 . ?
C40 C41 1.402(8) . ?
C40 H40 0.9300 . ?
C41 H41 0.9300 . ?
C42 C47 1.377(8) . ?
C42 C43 1.388(7) . ?
C43 C44 1.383(7) . ?
C43 H43 0.9300 . ?
C44 C45 1.370(9) . ?
C44 H44 0.9300 . ?
C45 C46 1.376(10) . ?
C45 H45 0.9300 . ?
C46 C47 1.386(8) . ?
C46 H46 0.9300 . ?
C47 H47 0.9300 . ?
C48 Cl4 1.46(2) . ?
C48 Cl3 1.552(13) . ?
C48 H481 0.9700 . ?
C48 H482 0.9700 . ?
